data_4087988
loop_
_publ_author_name
'Vivancos, \'Angela'
'Rend\'on, Nuria'
'Paneque, Margarita'
'Poveda, Manuel L.'
'\'Alvarez, Eleuterio'

_publ_section_title
;
 Reactivity of a Tp--Iridacyclopentene Complex
;
_journal_issue 22
_journal_name_full Organometallics
_journal_page_first 5438
_journal_paper_doi 10.1021/acs.organomet.5b00775
_journal_volume 34
_journal_year 2015
_chemical_formula_moiety 'C21 H26 B Ir N6 O6'
_chemical_formula_sum 'C21 H26 B Ir N6 O6'
_chemical_formula_weight 661.49
_space_group_IT_number 61
_space_group_name_Hall '-P 2ac 2ab'
_space_group_name_H-M_alt 'P b c a'
_symmetry_cell_setting orthorhombic
_symmetry_space_group_name_Hall '-P 2ac 2ab'
_symmetry_space_group_name_H-M 'P b c a'
_atom_sites_solution_hydrogens geom
_atom_sites_solution_primary direct
_atom_sites_solution_secondary difmap
_audit_creation_method SHELXL-97
_cell_angle_alpha 90.00
_cell_angle_beta 90.00
_cell_angle_gamma 90.00
_cell_formula_units_Z 8
_cell_length_a 9.7033(2)
_cell_length_b 15.3600(4)
_cell_length_c 32.1835(6)
_cell_measurement_reflns_used 9725
_cell_measurement_temperature 173(2)
_cell_measurement_theta_max 30.42
_cell_measurement_theta_min 2.53
_cell_volume 4796.72(18)
_computing_cell_refinement 'APEX2 Software Suite (Bruker, 2007)'
_computing_data_collection 'APEX2 Software Suite (Bruker, 2007)'
_computing_data_reduction 'APEX2 Software Suite (Bruker, 2007)'
_computing_molecular_graphics 'SHELXTL (Sheldrick, 2008)'
_computing_publication_material 'SHELXTL and publCIF (Westrip, 2010)'
_computing_structure_refinement 'SHELXL97 (Sheldrick, 2008)'
_computing_structure_solution 'SIR2002 (Burla et al., 2003)'
_diffrn_ambient_temperature 173(2)
_diffrn_detector_area_resol_mean 8.26
_diffrn_measured_fraction_theta_full 0.999
_diffrn_measured_fraction_theta_max 0.999
_diffrn_measurement_device_type
;
 Bruker-Nonius X8kappa APEX II CCD area detector
;
_diffrn_measurement_method 'phi and omega scans with narrow frames'
_diffrn_radiation_monochromator graphite
_diffrn_radiation_source 'fine-focus sealed tube'
_diffrn_radiation_type MoK\a
_diffrn_radiation_wavelength 0.71073
_diffrn_reflns_av_R_equivalents 0.0279
_diffrn_reflns_av_sigmaI/netI 0.0208
_diffrn_reflns_limit_h_max 11
_diffrn_reflns_limit_h_min -11
_diffrn_reflns_limit_k_max 7
_diffrn_reflns_limit_k_min -18
_diffrn_reflns_limit_l_max 38
_diffrn_reflns_limit_l_min -38
_diffrn_reflns_number 23574
_diffrn_reflns_theta_full 25.25
_diffrn_reflns_theta_max 25.25
_diffrn_reflns_theta_min 2.45
_diffrn_standards_decay_% 0
_exptl_absorpt_coefficient_mu 5.617
_exptl_absorpt_correction_T_max 0.6035
_exptl_absorpt_correction_T_min 0.3996
_exptl_absorpt_correction_type multi-scan
_exptl_absorpt_process_details
;
program SADABS, Bruker (2001).
;
_exptl_crystal_colour colourless
_exptl_crystal_density_diffrn 1.832
_exptl_crystal_density_method 'not measured'
_exptl_crystal_description prism
_exptl_crystal_F_000 2592
_exptl_crystal_size_max 0.20
_exptl_crystal_size_mid 0.15
_exptl_crystal_size_min 0.10
_refine_diff_density_max 0.664
_refine_diff_density_min -0.735
_refine_diff_density_rms 0.082
_refine_ls_extinction_method none
_refine_ls_goodness_of_fit_ref 1.033
_refine_ls_hydrogen_treatment constr
_refine_ls_matrix_type full
_refine_ls_number_parameters 319
_refine_ls_number_reflns 4348
_refine_ls_number_restraints 0
_refine_ls_restrained_S_all 1.033
_refine_ls_R_factor_all 0.0262
_refine_ls_R_factor_gt 0.0199
_refine_ls_shift/su_max 0.002
_refine_ls_shift/su_mean 0.000
_refine_ls_structure_factor_coef Fsqd
_refine_ls_weighting_details 'calc w=1/[\s^2^(Fo^2^)+(0.0181P)^2^+5.2772P] where P=(Fo^2^+2Fc^2^)/3'
_refine_ls_weighting_scheme calc
_refine_ls_wR_factor_gt 0.0413
_refine_ls_wR_factor_ref 0.0428
_reflns_number_gt 3783
_reflns_number_total 4348
_reflns_threshold_expression >2sigma(I)
_cod_data_source_file om5b00775_si_002.cif
_cod_data_source_block 14
_cod_depositor_comments
;
The following automatic conversions were performed:

data item '_symmetry_cell_setting' value 'Orthorhombic' was changed
to 'orthorhombic' in accordance with the
/home/saulius/struct/COD-crude-data/automatic-downloads/DataCite-retrospective/ACS/depositions/lib/dictionaries/cif_core.dic
dictionary named 'cif_core.dic' version 2.4.2 last updated on
2011-04-26.

Automatic conversion script
Id: cif_fix_values 6909 2019-04-08 15:41:33Z antanas 
;
_cod_database_code 4087988

loop_
_symmetry_equiv_pos_as_xyz
'x, y, z'
'-x+1/2, -y, z+1/2'
'-x, y+1/2, -z+1/2'
'x+1/2, -y+1/2, -z'
'-x, -y, -z'
'x-1/2, y, -z-1/2'
'x, -y-1/2, z-1/2'
'-x-1/2, y-1/2, z'

loop_
_atom_site_label
_atom_site_type_symbol
_atom_site_fract_x
_atom_site_fract_y
_atom_site_fract_z
_atom_site_U_iso_or_equiv
_atom_site_adp_type
_atom_site_occupancy
_atom_site_symmetry_multiplicity
_atom_site_calc_flag
_atom_site_refinement_flags
Ir1 Ir 0.958532(11) 0.205706(8) 0.618823(3) 0.01519(5) Uani 1 1 d .
O1 O 1.0625(2) 0.15162(15) 0.56877(6) 0.0196(5) Uani 1 1 d .
O2 O 1.1440(2) 0.02942(15) 0.54157(6) 0.0266(5) Uani 1 1 d .
O3 O 1.0809(2) 0.03620(17) 0.69486(7) 0.0331(6) Uani 1 1 d .
O4 O 0.8606(2) 0.07436(17) 0.70525(7) 0.0326(6) Uani 1 1 d .
O5 O 0.4885(2) 0.16848(17) 0.55334(8) 0.0349(6) Uani 1 1 d .
O6 O 0.4781(2) 0.31239(15) 0.56380(8) 0.0261(5) Uani 1 1 d .
N1 N 0.8658(3) 0.26576(17) 0.66658(7) 0.0181(6) Uani 1 1 d .
N2 N 0.9198(3) 0.3416(2) 0.68136(8) 0.0255(7) Uani 1 1 d .
N3 N 1.1510(3) 0.23211(18) 0.65001(8) 0.0209(6) Uani 1 1 d .
N4 N 1.1693(3) 0.31455(19) 0.66501(8) 0.0233(6) Uani 1 1 d .
N5 N 0.9863(3) 0.32771(18) 0.59205(8) 0.0195(6) Uani 1 1 d .
N6 N 1.0256(3) 0.39721(18) 0.61561(8) 0.0231(6) Uani 1 1 d .
C1 C 0.7504(3) 0.2511(3) 0.68801(10) 0.0253(8) Uani 1 1 d .
H1 H 0.6919 0.2021 0.6844 0.030 Uiso 1 1 calc R
C2 C 0.7282(4) 0.3178(3) 0.71632(11) 0.0358(9) Uani 1 1 d .
H2 H 0.6533 0.3237 0.7351 0.043 Uiso 1 1 calc R
C3 C 0.8367(4) 0.3730(3) 0.71134(11) 0.0360(9) Uani 1 1 d .
H3 H 0.8515 0.4251 0.7266 0.043 Uiso 1 1 calc R
C4 C 1.2731(3) 0.1934(3) 0.65265(11) 0.0309(8) Uani 1 1 d .
H4 H 1.2911 0.1349 0.6447 0.037 Uiso 1 1 calc R
C5 C 1.3704(4) 0.2502(3) 0.66852(12) 0.0407(10) Uani 1 1 d .
H5 H 1.4653 0.2387 0.6733 0.049 Uiso 1 1 calc R
C6 C 1.3018(3) 0.3260(3) 0.67579(10) 0.0310(9) Uani 1 1 d .
H6 H 1.3409 0.3780 0.6866 0.037 Uiso 1 1 calc R
C7 C 0.9894(3) 0.3548(3) 0.55271(10) 0.0270(8) Uani 1 1 d .
H7 H 0.9664 0.3200 0.5293 0.032 Uiso 1 1 calc R
C8 C 1.0312(3) 0.4411(3) 0.55072(12) 0.0383(10) Uani 1 1 d .
H8 H 1.0421 0.4760 0.5266 0.046 Uiso 1 1 calc R
C9 C 1.0532(3) 0.4651(2) 0.59107(12) 0.0317(9) Uani 1 1 d .
H9 H 1.0831 0.5208 0.6002 0.038 Uiso 1 1 calc R
C10 C 1.0836(3) 0.0723(2) 0.57165(10) 0.0217(7) Uani 1 1 d .
C11 C 1.0457(3) 0.0230(2) 0.60924(10) 0.0247(7) Uani 1 1 d .
H11A H 1.1294 0.0125 0.6261 0.030 Uiso 1 1 calc R
H11B H 1.0076 -0.0342 0.6010 0.030 Uiso 1 1 calc R
C12 C 0.9382(3) 0.0723(2) 0.63578(10) 0.0206(7) Uani 1 1 d .
C13 C 0.9698(3) 0.0574(2) 0.68054(10) 0.0230(7) Uani 1 1 d .
C14 C 0.7915(3) 0.0430(2) 0.62314(11) 0.0267(8) Uani 1 1 d .
H14A H 0.7892 -0.0209 0.6191 0.032 Uiso 1 1 calc R
H14B H 0.7248 0.0583 0.6453 0.032 Uiso 1 1 calc R
C15 C 0.7531(3) 0.0893(2) 0.58263(10) 0.0252(8) Uani 1 1 d .
H15A H 0.8114 0.0683 0.5595 0.030 Uiso 1 1 calc R
H15B H 0.6552 0.0785 0.5756 0.030 Uiso 1 1 calc R
C16 C 0.7775(3) 0.1846(2) 0.59029(9) 0.0196(7) Uani 1 1 d .
C17 C 0.6836(3) 0.2469(2) 0.58214(9) 0.0201(7) Uani 1 1 d .
H17 H 0.7101 0.3052 0.5881 0.024 Uiso 1 1 calc R
C18 C 0.5447(3) 0.2344(2) 0.56505(10) 0.0213(7) Uani 1 1 d .
C19 C 1.1914(4) 0.0803(2) 0.50629(10) 0.0321(9) Uani 1 1 d .
H19A H 1.1123 0.1080 0.4927 0.048 Uiso 1 1 calc R
H19B H 1.2383 0.0421 0.4864 0.048 Uiso 1 1 calc R
H19C H 1.2557 0.1253 0.5159 0.048 Uiso 1 1 calc R
C20 C 0.8855(5) 0.0728(3) 0.74921(11) 0.0586(13) Uani 1 1 d .
H20A H 0.9151 0.0143 0.7575 0.088 Uiso 1 1 calc R
H20B H 0.8007 0.0881 0.7640 0.088 Uiso 1 1 calc R
H20C H 0.9579 0.1149 0.7561 0.088 Uiso 1 1 calc R
C21 C 0.3365(3) 0.3094(2) 0.54985(13) 0.0342(9) Uani 1 1 d .
H21A H 0.3338 0.2930 0.5204 0.051 Uiso 1 1 calc R
H21B H 0.2941 0.3668 0.5534 0.051 Uiso 1 1 calc R
H21C H 0.2856 0.2663 0.5662 0.051 Uiso 1 1 calc R
B1 B 1.0520(4) 0.3807(3) 0.66212(12) 0.0279(9) Uani 1 1 d .
H1A H 1.0776 0.4361 0.6765 0.033 Uiso 1 1 calc R

loop_
_atom_site_aniso_label
_atom_site_aniso_U_11
_atom_site_aniso_U_22
_atom_site_aniso_U_33
_atom_site_aniso_U_23
_atom_site_aniso_U_13
_atom_site_aniso_U_12
Ir1 0.01268(7) 0.01469(7) 0.01820(7) -0.00101(5) -0.00105(5) 0.00079(5)
O1 0.0198(11) 0.0186(13) 0.0203(10) -0.0024(9) 0.0010(9) 0.0013(10)
O2 0.0285(12) 0.0227(13) 0.0287(11) -0.0056(10) 0.0060(10) 0.0048(11)
O3 0.0286(13) 0.0414(17) 0.0294(12) 0.0054(12) -0.0048(10) 0.0060(13)
O4 0.0333(13) 0.0389(16) 0.0256(11) 0.0095(11) 0.0087(11) 0.0068(13)
O5 0.0285(13) 0.0214(14) 0.0546(16) -0.0077(12) -0.0192(12) 0.0013(12)
O6 0.0129(11) 0.0196(13) 0.0458(14) 0.0012(11) -0.0063(10) 0.0015(10)
N1 0.0138(12) 0.0197(15) 0.0209(12) -0.0028(11) -0.0017(11) 0.0012(12)
N2 0.0225(14) 0.0258(17) 0.0282(14) -0.0102(13) 0.0009(12) -0.0016(14)
N3 0.0190(14) 0.0210(15) 0.0226(13) 0.0002(11) -0.0023(11) -0.0021(12)
N4 0.0203(14) 0.0267(17) 0.0229(13) -0.0004(12) -0.0009(11) -0.0048(13)
N5 0.0140(12) 0.0208(15) 0.0237(13) 0.0014(12) -0.0032(11) 0.0035(12)
N6 0.0138(13) 0.0162(15) 0.0392(16) -0.0012(13) -0.0002(12) -0.0029(12)
C1 0.0150(15) 0.032(2) 0.0292(16) 0.0004(17) 0.0012(14) -0.0003(16)
C2 0.0271(19) 0.045(3) 0.0351(19) -0.0112(18) 0.0093(16) 0.0032(19)
C3 0.034(2) 0.038(2) 0.0360(19) -0.0210(18) 0.0053(16) 0.0039(19)
C4 0.0191(17) 0.034(2) 0.0392(19) 0.0015(17) -0.0078(15) 0.0062(17)
C5 0.0189(18) 0.052(3) 0.051(2) 0.006(2) -0.0123(17) -0.002(2)
C6 0.0221(18) 0.041(2) 0.0302(18) 0.0032(17) -0.0078(15) -0.0092(19)
C7 0.0163(16) 0.037(2) 0.0273(17) 0.0077(16) -0.0046(14) 0.0014(16)
C8 0.0247(19) 0.040(2) 0.050(2) 0.028(2) -0.0061(17) -0.0043(19)
C9 0.0161(16) 0.0185(19) 0.060(2) 0.0109(18) -0.0045(17) -0.0016(16)
C10 0.0171(16) 0.022(2) 0.0260(16) -0.0040(15) -0.0022(13) 0.0032(15)
C11 0.0284(18) 0.0159(17) 0.0298(16) -0.0015(14) -0.0005(15) 0.0028(16)
C12 0.0149(15) 0.0206(18) 0.0263(16) 0.0060(14) 0.0010(13) 0.0019(14)
C13 0.0238(17) 0.0158(17) 0.0296(17) 0.0036(14) 0.0027(15) 0.0029(16)
C14 0.0216(16) 0.0168(18) 0.0418(19) 0.0023(16) -0.0005(15) -0.0020(16)
C15 0.0199(16) 0.0202(19) 0.0354(18) -0.0037(15) -0.0059(14) -0.0013(15)
C16 0.0198(16) 0.0213(19) 0.0177(14) -0.0017(13) 0.0005(13) 0.0011(15)
C17 0.0174(15) 0.0179(18) 0.0250(16) -0.0010(14) -0.0030(13) -0.0027(15)
C18 0.0175(16) 0.0220(18) 0.0243(15) 0.0017(14) -0.0025(13) 0.0035(16)
C19 0.037(2) 0.033(2) 0.0263(17) -0.0048(16) 0.0084(16) 0.0017(19)
C20 0.058(3) 0.090(4) 0.0274(19) 0.013(2) 0.009(2) 0.018(3)
C21 0.0167(17) 0.024(2) 0.062(2) 0.0022(18) -0.0099(17) 0.0041(16)
B1 0.026(2) 0.023(2) 0.035(2) -0.0114(18) -0.0014(17) -0.004(2)

loop_
_atom_type_symbol
_atom_type_description
_atom_type_scat_dispersion_real
_atom_type_scat_dispersion_imag
_atom_type_scat_source
C C 0.0033 0.0016 'International Tables Vol C Tables 4.2.6.8 and 6.1.1.4'
H H 0.0000 0.0000 'International Tables Vol C Tables 4.2.6.8 and 6.1.1.4'
B B 0.0013 0.0007 'International Tables Vol C Tables 4.2.6.8 and 6.1.1.4'
N N 0.0061 0.0033 'International Tables Vol C Tables 4.2.6.8 and 6.1.1.4'
O O 0.0106 0.0060 'International Tables Vol C Tables 4.2.6.8 and 6.1.1.4'
Ir Ir -1.4442 7.9887 'International Tables Vol C Tables 4.2.6.8 and 6.1.1.4'

loop_
_geom_angle_atom_site_label_1
_geom_angle_atom_site_label_2
_geom_angle_atom_site_label_3
_geom_angle
N1 Ir1 C16 91.85(11)
N1 Ir1 O1 175.92(10)
C16 Ir1 O1 90.33(10)
N1 Ir1 N5 87.77(10)
C16 Ir1 N5 93.97(11)
O1 Ir1 N5 88.64(9)
N1 Ir1 C12 101.81(11)
C16 Ir1 C12 83.15(12)
O1 Ir1 C12 81.87(10)
N5 Ir1 C12 170.05(11)
N1 Ir1 N3 86.87(10)
C16 Ir1 N3 178.33(11)
O1 Ir1 N3 90.88(9)
N5 Ir1 N3 84.92(10)
C12 Ir1 N3 98.14(11)
C10 O1 Ir1 114.6(2)
C10 O2 C19 116.7(3)
C13 O4 C20 116.4(3)
C18 O6 C21 115.6(3)
C1 N1 N2 106.6(3)
C1 N1 Ir1 134.1(2)
N2 N1 Ir1 119.21(19)
C3 N2 N1 109.0(3)
C3 N2 B1 130.1(3)
N1 N2 B1 120.8(3)
C4 N3 N4 106.1(3)
C4 N3 Ir1 135.8(2)
N4 N3 Ir1 116.76(19)
C6 N4 N3 109.7(3)
C6 N4 B1 129.9(3)
N3 N4 B1 119.9(3)
C7 N5 N6 106.1(3)
C7 N5 Ir1 132.7(3)
N6 N5 Ir1 120.73(19)
C9 N6 N5 109.8(3)
C9 N6 B1 132.1(3)
N5 N6 B1 117.3(3)
N1 C1 C2 110.2(3)
N1 C1 H1 124.9
C2 C1 H1 124.9
C3 C2 C1 105.2(3)
C3 C2 H2 127.4
C1 C2 H2 127.4
N2 C3 C2 109.0(3)
N2 C3 H3 125.5
C2 C3 H3 125.5
N3 C4 C5 110.5(3)
N3 C4 H4 124.7
C5 C4 H4 124.7
C6 C5 C4 105.6(3)
C6 C5 H5 127.2
C4 C5 H5 127.2
N4 C6 C5 108.2(3)
N4 C6 H6 125.9
C5 C6 H6 125.9
N5 C7 C8 110.4(3)
N5 C7 H7 124.8
C8 C7 H7 124.8
C9 C8 C7 105.0(3)
C9 C8 H8 127.5
C7 C8 H8 127.5
N6 C9 C8 108.7(3)
N6 C9 H9 125.6
C8 C9 H9 125.6
O1 C10 O2 120.9(3)
O1 C10 C11 121.7(3)
O2 C10 C11 117.4(3)
C10 C11 C12 111.8(3)
C10 C11 H11A 109.3
C12 C11 H11A 109.3
C10 C11 H11B 109.3
C12 C11 H11B 109.3
H11A C11 H11B 107.9
C13 C12 C11 108.7(3)
C13 C12 C14 113.5(3)
C11 C12 C14 109.5(3)
C13 C12 Ir1 112.1(2)
C11 C12 Ir1 105.5(2)
C14 C12 Ir1 107.3(2)
O3 C13 O4 121.6(3)
O3 C13 C12 126.1(3)
O4 C13 C12 112.2(3)
C15 C14 C12 108.2(3)
C15 C14 H14A 110.1
C12 C14 H14A 110.1
C15 C14 H14B 110.1
C12 C14 H14B 110.1
H14A C14 H14B 108.4
C16 C15 C14 105.9(3)
C16 C15 H15A 110.5
C14 C15 H15A 110.5
C16 C15 H15B 110.5
C14 C15 H15B 110.5
H15A C15 H15B 108.7
C17 C16 C15 123.6(3)
C17 C16 Ir1 124.4(2)
C15 C16 Ir1 111.7(2)
C16 C17 C18 126.9(3)
C16 C17 H17 116.6
C18 C17 H17 116.6
O5 C18 O6 120.9(3)
O5 C18 C17 129.8(3)
O6 C18 C17 109.4(3)
O2 C19 H19A 109.5
O2 C19 H19B 109.5
H19A C19 H19B 109.5
O2 C19 H19C 109.5
H19A C19 H19C 109.5
H19B C19 H19C 109.5
O4 C20 H20A 109.5
O4 C20 H20B 109.5
H20A C20 H20B 109.5
O4 C20 H20C 109.5
H20A C20 H20C 109.5
H20B C20 H20C 109.5
O6 C21 H21A 109.5
O6 C21 H21B 109.5
H21A C21 H21B 109.5
O6 C21 H21C 109.5
H21A C21 H21C 109.5
H21B C21 H21C 109.5
N4 B1 N6 107.0(3)
N4 B1 N2 109.6(3)
N6 B1 N2 108.4(3)
N4 B1 H1A 110.6
N6 B1 H1A 110.6
N2 B1 H1A 110.6

loop_
_geom_bond_atom_site_label_1
_geom_bond_atom_site_label_2
_geom_bond_distance
Ir1 N1 2.006(2)
Ir1 C16 2.009(3)
Ir1 O1 2.075(2)
Ir1 N5 2.080(3)
Ir1 C12 2.130(3)
Ir1 N3 2.159(3)
O1 C10 1.239(4)
O2 C10 1.309(4)
O2 C19 1.453(4)
O3 C13 1.217(4)
O4 C13 1.351(4)
O4 C20 1.435(4)
O5 C18 1.211(4)
O6 C18 1.361(4)
O6 C21 1.447(4)
N1 C1 1.334(4)
N1 N2 1.363(4)
N2 C3 1.347(4)
N2 B1 1.546(5)
N3 C4 1.328(4)
N3 N4 1.367(4)
N4 C6 1.344(4)
N4 B1 1.529(5)
N5 C7 1.333(4)
N5 N6 1.364(4)
N6 C9 1.335(4)
N6 B1 1.539(5)
C1 C2 1.387(5)
C1 H1 0.9500
C2 C3 1.361(5)
C2 H2 0.9500
C3 H3 0.9500
C4 C5 1.383(5)
C4 H4 0.9500
C5 C6 1.361(6)
C5 H5 0.9500
C6 H6 0.9500
C7 C8 1.387(5)
C7 H7 0.9500
C8 C9 1.367(5)
C8 H8 0.9500
C9 H9 0.9500
C10 C11 1.474(5)
C11 C12 1.546(4)
C11 H11A 0.9900
C11 H11B 0.9900
C12 C13 1.490(4)
C12 C14 1.548(4)
C14 C15 1.531(4)
C14 H14A 0.9900
C14 H14B 0.9900
C15 C16 1.503(4)
C15 H15A 0.9900
C15 H15B 0.9900
C16 C17 1.348(4)
C17 C18 1.468(4)
C17 H17 0.9500
C19 H19A 0.9800
C19 H19B 0.9800
C19 H19C 0.9800
C20 H20A 0.9800
C20 H20B 0.9800
C20 H20C 0.9800
C21 H21A 0.9800
C21 H21B 0.9800
C21 H21C 0.9800
B1 H1A 1.0000

loop_
_geom_torsion_atom_site_label_1
_geom_torsion_atom_site_label_2
_geom_torsion_atom_site_label_3
_geom_torsion_atom_site_label_4
_geom_torsion
C16 Ir1 O1 C10 -91.1(2)
N5 Ir1 O1 C10 174.9(2)
C12 Ir1 O1 C10 -8.1(2)
N3 Ir1 O1 C10 90.0(2)
C16 Ir1 N1 C1 40.4(3)
N5 Ir1 N1 C1 134.3(3)
C12 Ir1 N1 C1 -43.0(3)
N3 Ir1 N1 C1 -140.7(3)
C16 Ir1 N1 N2 -135.1(2)
N5 Ir1 N1 N2 -41.2(2)
C12 Ir1 N1 N2 141.5(2)
N3 Ir1 N1 N2 43.8(2)
C1 N1 N2 C3 -0.5(4)
Ir1 N1 N2 C3 176.1(2)
C1 N1 N2 B1 -177.4(3)
Ir1 N1 N2 B1 -0.8(4)
N1 Ir1 N3 C4 149.0(3)
O1 Ir1 N3 C4 -34.4(3)
N5 Ir1 N3 C4 -123.0(3)
C12 Ir1 N3 C4 47.5(3)
N1 Ir1 N3 N4 -46.5(2)
O1 Ir1 N3 N4 130.1(2)
N5 Ir1 N3 N4 41.6(2)
C12 Ir1 N3 N4 -148.0(2)
C4 N3 N4 C6 1.2(3)
Ir1 N3 N4 C6 -167.6(2)
C4 N3 N4 B1 173.4(3)
Ir1 N3 N4 B1 4.5(3)
N1 Ir1 N5 C7 -147.7(3)
C16 Ir1 N5 C7 -56.0(3)
O1 Ir1 N5 C7 34.3(3)
N3 Ir1 N5 C7 125.3(3)
N1 Ir1 N5 N6 41.8(2)
C16 Ir1 N5 N6 133.5(2)
O1 Ir1 N5 N6 -136.3(2)
N3 Ir1 N5 N6 -45.3(2)
C7 N5 N6 C9 -0.4(3)
Ir1 N5 N6 C9 172.3(2)
C7 N5 N6 B1 -171.2(3)
Ir1 N5 N6 B1 1.6(3)
N2 N1 C1 C2 0.8(4)
Ir1 N1 C1 C2 -175.1(2)
N1 C1 C2 C3 -0.7(4)
N1 N2 C3 C2 0.0(4)
B1 N2 C3 C2 176.6(3)
C1 C2 C3 N2 0.4(4)
N4 N3 C4 C5 -0.9(4)
Ir1 N3 C4 C5 164.7(3)
N3 C4 C5 C6 0.3(4)
N3 N4 C6 C5 -1.1(4)
B1 N4 C6 C5 -172.2(3)
C4 C5 C6 N4 0.5(4)
N6 N5 C7 C8 0.3(4)
Ir1 N5 C7 C8 -171.3(2)
N5 C7 C8 C9 0.0(4)
N5 N6 C9 C8 0.4(4)
B1 N6 C9 C8 169.3(3)
C7 C8 C9 N6 -0.2(4)
Ir1 O1 C10 O2 177.6(2)
Ir1 O1 C10 C11 -4.2(4)
C19 O2 C10 O1 3.5(4)
C19 O2 C10 C11 -174.8(3)
O1 C10 C11 C12 19.3(4)
O2 C10 C11 C12 -162.4(3)
C10 C11 C12 C13 -142.9(3)
C10 C11 C12 C14 92.6(3)
C10 C11 C12 Ir1 -22.6(3)
N1 Ir1 C12 C13 -43.8(2)
C16 Ir1 C12 C13 -134.2(2)
O1 Ir1 C12 C13 134.4(2)
N3 Ir1 C12 C13 44.7(2)
N1 Ir1 C12 C11 -161.87(19)
C16 Ir1 C12 C11 107.7(2)
O1 Ir1 C12 C11 16.34(19)
N3 Ir1 C12 C11 -73.4(2)
N1 Ir1 C12 C14 81.5(2)
C16 Ir1 C12 C14 -9.0(2)
O1 Ir1 C12 C14 -100.3(2)
N3 Ir1 C12 C14 170.0(2)
C20 O4 C13 O3 4.9(5)
C20 O4 C13 C12 -172.3(3)
C11 C12 C13 O3 22.2(5)
C14 C12 C13 O3 144.3(3)
Ir1 C12 C13 O3 -94.0(4)
C11 C12 C13 O4 -160.8(3)
C14 C12 C13 O4 -38.7(4)
Ir1 C12 C13 O4 83.1(3)
C13 C12 C14 C15 160.2(3)
C11 C12 C14 C15 -78.2(3)
Ir1 C12 C14 C15 35.8(3)
C12 C14 C15 C16 -52.4(3)
C14 C15 C16 C17 -129.4(3)
C14 C15 C16 Ir1 45.3(3)
N1 Ir1 C16 C17 52.7(3)
O1 Ir1 C16 C17 -123.8(3)
N5 Ir1 C16 C17 -35.2(3)
C12 Ir1 C16 C17 154.4(3)
N1 Ir1 C16 C15 -121.9(2)
O1 Ir1 C16 C15 61.5(2)
N5 Ir1 C16 C15 150.2(2)
C12 Ir1 C16 C15 -20.2(2)
C15 C16 C17 C18 0.2(5)
Ir1 C16 C17 C18 -173.8(2)
C21 O6 C18 O5 3.1(4)
C21 O6 C18 C17 -176.5(3)
C16 C17 C18 O5 -3.4(6)
C16 C17 C18 O6 176.1(3)
C6 N4 B1 N6 105.9(4)
N3 N4 B1 N6 -64.5(4)
C6 N4 B1 N2 -136.8(3)
N3 N4 B1 N2 52.9(4)
C9 N6 B1 N4 -107.2(4)
N5 N6 B1 N4 61.0(3)
C9 N6 B1 N2 134.7(3)
N5 N6 B1 N2 -57.1(4)
C3 N2 B1 N4 126.1(4)
N1 N2 B1 N4 -57.7(4)
C3 N2 B1 N6 -117.5(4)
N1 N2 B1 N6 58.7(4)
